data_2210520
loop_
_publ_author_name
'Ali, Hapipah M.'
'Najwa, Mohd Idris'
'Xie, Ming-Jin'
'Ng, Seik Weng'

_publ_section_title
;
 Bis(2-methyl-1<i>H</i>-indole-3-carbaldehyde
 benzoylhydrazonato-\k^2^<i>N</i>,<i>O</i>)copper(II) pyridine
 disolvate
;
_journal_coeditor_code BT2181
_journal_issue 10
_journal_name_full 'Acta Crystallographica Section E'
_journal_page_first m2627
_journal_page_last m2628
_journal_paper_doi 10.1107/S1600536806037202
_journal_volume 62
_journal_year 2006
_chemical_formula_iupac '[Cu (C17 H14 N3 O1)2], 2C5 H5 N'
_chemical_formula_moiety 'C34 H28 Cu N6 O2, 2C5 H5 N'
_chemical_formula_sum 'C44 H38 Cu N8 O2'
_chemical_formula_weight 774.36
_chemical_name_systematic
;
Bis(2-methyl-1H-indole-3-carbaldehyde benzoylhydrazonato-\k^2^N,O)copper(II)
pyridine disolvate
;
_space_group_IT_number 15
_symmetry_cell_setting monoclinic
_symmetry_space_group_name_Hall '-C 2yc'
_symmetry_space_group_name_H-M 'C 1 2/c 1'
_atom_sites_solution_hydrogens geom
_atom_sites_solution_primary direct
_atom_sites_solution_secondary difmap
_audit_creation_method SHELXL-97
_cell_angle_alpha 90.00
_cell_angle_beta 100.5030(10)
_cell_angle_gamma 90.00
_cell_formula_units_Z 4
_cell_length_a 22.552(2)
_cell_length_b 9.0760(10)
_cell_length_c 19.107(2)
_cell_measurement_reflns_used 4184
_cell_measurement_temperature 293(2)
_cell_measurement_theta_max 23.8
_cell_measurement_theta_min 2.4
_cell_volume 3845.3(7)
_computing_cell_refinement 'SAINT (Bruker, 2004)'
_computing_data_collection 'APEXII (Bruker, 2004)'
_computing_data_reduction SAINT
_computing_molecular_graphics 'X-SEED (Barbour, 2001)'
_computing_publication_material SHELXL97
_computing_structure_refinement 'SHELXL97 (Sheldrick, 1997)'
_computing_structure_solution 'SHELXS97 (Sheldrick, 1997)'
_diffrn_ambient_temperature 295(2)
_diffrn_measured_fraction_theta_full 1.00
_diffrn_measured_fraction_theta_max 1.00
_diffrn_measurement_device_type 'Bruker APEX-II area-detector'
_diffrn_measurement_method '\f and \w'
_diffrn_radiation_monochromator graphite
_diffrn_radiation_source 'fine-focus sealed tube'
_diffrn_radiation_type MoK\a
_diffrn_radiation_wavelength 0.71073
_diffrn_reflns_av_R_equivalents 0.028
_diffrn_reflns_av_sigmaI/netI 0.025
_diffrn_reflns_limit_h_max 28
_diffrn_reflns_limit_h_min -28
_diffrn_reflns_limit_k_max 11
_diffrn_reflns_limit_k_min -11
_diffrn_reflns_limit_l_max 23
_diffrn_reflns_limit_l_min -23
_diffrn_reflns_number 16507
_diffrn_reflns_theta_full 26.4
_diffrn_reflns_theta_max 26.4
_diffrn_reflns_theta_min 1.8
_diffrn_standards_decay_% 0
_diffrn_standards_interval_count 0
_diffrn_standards_interval_time 0
_diffrn_standards_number 0
_exptl_absorpt_coefficient_mu 0.617
_exptl_absorpt_correction_T_max 0.902
_exptl_absorpt_correction_T_min 0.783
_exptl_absorpt_correction_type multi-scan
_exptl_absorpt_process_details '(SADABS; Sheldrick, 1996)'
_exptl_crystal_colour Brown
_exptl_crystal_density_diffrn 1.338
_exptl_crystal_density_method 'not measured'
_exptl_crystal_description Fragment
_exptl_crystal_F_000 1612
_exptl_crystal_size_max 0.36
_exptl_crystal_size_mid 0.23
_exptl_crystal_size_min 0.17
_refine_diff_density_max 0.207
_refine_diff_density_min -0.250
_refine_ls_extinction_method none
_refine_ls_goodness_of_fit_ref 1.02
_refine_ls_hydrogen_treatment mixed
_refine_ls_matrix_type full
_refine_ls_number_parameters 255
_refine_ls_number_reflns 3943
_refine_ls_number_restraints 1
_refine_ls_restrained_S_all 1.02
_refine_ls_R_factor_all 0.050
_refine_ls_R_factor_gt 0.036
_refine_ls_shift/su_max 0.001
_refine_ls_shift/su_mean 0.000
_refine_ls_structure_factor_coef Fsqd
_refine_ls_weighting_details 'calc w=1/[\s^2^(Fo^2^)+(0.0541P)^2^+1.8992P] where P=(Fo^2^+2Fc^2^)/3'
_refine_ls_weighting_scheme calc
_refine_ls_wR_factor_gt 0.096
_refine_ls_wR_factor_ref 0.105
_reflns_number_gt 3103
_reflns_number_total 3943
_reflns_threshold_expression I>2\s(I)
_cod_data_source_file bt2181.cif
_cod_data_source_block I
_cod_depositor_comments
;
The following automatic conversions were performed:
'_symmetry_cell_setting' value 'Monoclinic' changed to 'monoclinic'
according to '/home/saulius/struct/CIF-dictionaries/cif_core.dic'
dictionary named 'cif_core.dic' version 2.4.1 from 2010-06-29.

Automatic conversion script
Id: cif_fix_enum 1527 2010-12-29 10:47:43Z saulius 

The following automatic conversions were performed:

'_symmetry_cell_setting' value 'Monoclinic' changed to 'monoclinic'
according to /home/saulius/struct/CIF-dictionaries/cif_core.dic
dictionary named 'cif_core.dic' version 2.4.1 from 2010-06-29.

Automatic conversion script
Id: cif_fix_values 1715 2011-07-08 13:25:40Z adriana 
;
_cod_original_cell_volume 3845.5(5)
_cod_original_sg_symbol_H-M 'C 2/c'
_cod_database_code 2210520
_cod_database_fobs_code 2210520

loop_
_symmetry_equiv_pos_as_xyz
'x, y, z'
'x, -y, z+1/2'
'x+1/2, y+1/2, z'
'x+1/2, -y+1/2, z+1/2'
'-x, -y, -z'
'-x, y, -z-1/2'
'-x+1/2, -y+1/2, -z'
'-x+1/2, y+1/2, -z-1/2'

loop_
_atom_site_type_symbol
_atom_site_label
_atom_site_fract_x
_atom_site_fract_y
_atom_site_fract_z
_atom_site_U_iso_or_equiv
_atom_site_adp_type
_atom_site_calc_flag
_atom_site_refinement_flags
_atom_site_occupancy
Cu Cu1 0.2500 0.7500 0.5000 0.04340(10) Uani d S 1
O O1 0.30920(10) 0.8700(2) 0.55800(10) 0.0493(4) Uani d . 1
N N1 0.22750(10) 0.9414(2) 0.60780(10) 0.0445(4) Uani d . 1
N N2 0.19730(10) 0.8448(2) 0.55640(10) 0.0427(4) Uani d . 1
N N3 0.00150(10) 0.9523(2) 0.59970(10) 0.0508(4) Uani d D 1
N N4 -0.12540(10) 0.9620(3) 0.61110(10) 0.0696(6) Uani d . 1
C C1 0.32580(10) 1.0368(2) 0.65540(10) 0.0431(5) Uani d . 1
C C2 0.38650(10) 1.0467(2) 0.65110(10) 0.0497(5) Uani d . 1
C C3 0.42440(10) 1.1372(3) 0.69710(10) 0.0602(6) Uani d . 1
C C4 0.40280(10) 1.2182(3) 0.74780(10) 0.0598(6) Uani d . 1
C C5 0.34270(10) 1.2088(3) 0.75300(10) 0.0625(6) Uani d . 1
C C6 0.30450(10) 1.1189(3) 0.70700(10) 0.0569(6) Uani d . 1
C C7 0.28510(10) 0.9432(2) 0.60390(10) 0.0426(5) Uani d . 1
C C8 0.13900(10) 0.8354(2) 0.54680(10) 0.0410(4) Uani d . 1
C C9 0.09410(10) 0.9144(2) 0.57640(10) 0.0387(4) Uani d . 1
C C10 0.03600(10) 0.8574(2) 0.57000(10) 0.0422(4) Uani d . 1
C C11 0.01060(10) 0.7152(3) 0.53930(10) 0.0585(6) Uani d . 1
C C12 0.03450(10) 1.0751(2) 0.62430(10) 0.0494(5) Uani d . 1
C C13 0.01590(10) 1.2013(3) 0.65550(10) 0.0674(7) Uani d . 1
C C14 0.05690(10) 1.3105(3) 0.6737(2) 0.0792(8) Uani d . 1
C C15 0.11560(10) 1.2972(3) 0.6609(2) 0.0771(8) Uani d . 1
C C16 0.13390(10) 1.1724(3) 0.62940(10) 0.0602(6) Uani d . 1
C C17 0.09370(10) 1.0568(2) 0.61110(10) 0.0442(5) Uani d . 1
C C18 -0.16940(10) 0.8940(3) 0.5690(2) 0.0790(10) Uani d . 1
C C19 -0.22990(10) 0.9151(4) 0.5733(2) 0.1010(10) Uani d . 1
C C20 -0.2438(2) 1.0103(5) 0.6227(3) 0.115(2) Uani d . 1
C C21 -0.1992(2) 1.0812(4) 0.6653(2) 0.1120(10) Uani d . 1
C C22 -0.14080(10) 1.0528(4) 0.6591(2) 0.0890(10) Uani d . 1
H H3n -0.0360(10) 0.942(3) 0.6020(10) 0.077(8) Uiso d D 1
H H2 0.4017 0.9921 0.6171 0.060 Uiso calc R 1
H H3 0.4649 1.1435 0.6937 0.072 Uiso calc R 1
H H4 0.4287 1.2792 0.7785 0.072 Uiso calc R 1
H H5 0.3279 1.2628 0.7874 0.075 Uiso calc R 1
H H6 0.2640 1.1131 0.7105 0.068 Uiso calc R 1
H H8 0.1230 0.7632 0.5142 0.049 Uiso calc R 1
H H11a 0.0261 0.6940 0.4968 0.088 Uiso calc R 1
H H11b -0.0326 0.7223 0.5279 0.088 Uiso calc R 1
H H11c 0.0218 0.6377 0.5733 0.088 Uiso calc R 1
H H13 -0.0234 1.2105 0.6636 0.081 Uiso calc R 1
H H14 0.0457 1.3956 0.6951 0.095 Uiso calc R 1
H H15 0.1429 1.3736 0.6738 0.093 Uiso calc R 1
H H16 0.1730 1.1658 0.6204 0.072 Uiso calc R 1
H H18 -0.1600 0.8291 0.5350 0.094 Uiso calc R 1
H H19 -0.2601 0.8650 0.5429 0.121 Uiso calc R 1
H H20 -0.2838 1.0260 0.6268 0.138 Uiso calc R 1
H H21 -0.2078 1.1487 0.6987 0.134 Uiso calc R 1
H H22 -0.1102 1.0998 0.6904 0.106 Uiso calc R 1

loop_
_atom_site_aniso_label
_atom_site_aniso_U_11
_atom_site_aniso_U_22
_atom_site_aniso_U_33
_atom_site_aniso_U_12
_atom_site_aniso_U_13
_atom_site_aniso_U_23
Cu1 0.0317(2) 0.0519(2) 0.0490(2) -0.0007(2) 0.01360(10) -0.0123(2)
O1 0.0340(10) 0.0610(10) 0.0560(10) -0.0030(10) 0.0150(10) -0.0180(10)
N1 0.0330(10) 0.0550(10) 0.0460(10) 0.0000(10) 0.0100(10) -0.0120(10)
N2 0.0330(10) 0.0510(10) 0.0450(10) -0.0010(10) 0.0110(10) -0.0090(10)
N3 0.0330(10) 0.0650(10) 0.0570(10) 0.0040(10) 0.0160(10) -0.0010(10)
N4 0.0500(10) 0.085(2) 0.079(2) 0.0130(10) 0.0250(10) 0.0150(10)
C1 0.0390(10) 0.0490(10) 0.0410(10) 0.0010(10) 0.0050(10) -0.0020(10)
C2 0.0370(10) 0.0610(10) 0.0510(10) 0.0020(10) 0.0050(10) -0.0080(10)
C3 0.0410(10) 0.078(2) 0.0580(10) -0.0060(10) 0.0000(10) -0.0050(10)
C4 0.0560(10) 0.068(2) 0.0500(10) -0.0090(10) -0.0050(10) -0.0090(10)
C5 0.065(2) 0.074(2) 0.0480(10) 0.0000(10) 0.0080(10) -0.0180(10)
C6 0.0460(10) 0.076(2) 0.0490(10) -0.0030(10) 0.0120(10) -0.0160(10)
C7 0.0360(10) 0.0490(10) 0.0440(10) 0.0010(10) 0.0100(10) -0.0040(10)
C8 0.0350(10) 0.0470(10) 0.0430(10) -0.0020(10) 0.0110(10) -0.0040(10)
C9 0.0330(10) 0.0470(10) 0.0380(10) 0.0010(10) 0.0090(10) 0.0000(10)
C10 0.0350(10) 0.0520(10) 0.0410(10) 0.0040(10) 0.0090(10) 0.0010(10)
C11 0.0410(10) 0.071(2) 0.064(2) -0.0090(10) 0.0120(10) -0.0090(10)
C12 0.0440(10) 0.0560(10) 0.0520(10) 0.0060(10) 0.0180(10) -0.0010(10)
C13 0.061(2) 0.065(2) 0.083(2) 0.0100(10) 0.0340(10) -0.0110(10)
C14 0.092(2) 0.061(2) 0.094(2) 0.009(2) 0.041(2) -0.021(2)
C15 0.078(2) 0.059(2) 0.101(2) -0.0120(10) 0.032(2) -0.025(2)
C16 0.0530(10) 0.0570(10) 0.074(2) -0.0030(10) 0.0220(10) -0.0110(10)
C17 0.0400(10) 0.0500(10) 0.0450(10) 0.0030(10) 0.0130(10) -0.0020(10)
C18 0.069(2) 0.084(2) 0.086(2) 0.004(2) 0.022(2) 0.0186(2)
C19 0.060(2) 0.108(3) 0.131(3) -0.009(2) 0.007(2) 0.047(2)
C20 0.070(2) 0.097(3) 0.196(4) 0.025(2) 0.074(3) 0.064(3)
C21 0.108(3) 0.091(2) 0.163(4) 0.014(2) 0.096(3) 0.024(2)
C22 0.078(2) 0.099(2) 0.099(2) -0.002(2) 0.043(2) 0.007(2)

loop_
_atom_type_symbol
_atom_type_description
_atom_type_scat_dispersion_real
_atom_type_scat_dispersion_imag
_atom_type_scat_source
C C 0.0033 0.0016 'International Tables Vol C Tables 4.2.6.8 and 6.1.1.4'
H H 0.0000 0.0000 'International Tables Vol C Tables 4.2.6.8 and 6.1.1.4'
N N 0.0061 0.0033 'International Tables Vol C Tables 4.2.6.8 and 6.1.1.4'
O O 0.0106 0.0060 'International Tables Vol C Tables 4.2.6.8 and 6.1.1.4'
Cu Cu 0.3201 1.2651 'International Tables Vol C Tables 4.2.6.8 and 6.1.1.4'

loop_
_geom_angle_atom_site_label_1
_geom_angle_atom_site_label_2
_geom_angle_atom_site_label_3
_geom_angle_site_symmetry_1
_geom_angle_site_symmetry_3
_geom_angle
_geom_angle_publ_flag
O1 Cu1 O1 . 7_566 180 no
O1 Cu1 N2 . . 81.96(6) no
O1 Cu1 N2 . 7_566 98.04(6) no
O1 Cu1 N2 7_566 . 98.04(6) no
O1 Cu1 N2 7_566 7_566 81.96(6) no
N2 Cu1 N2 . 7_566 180 no
C7 O1 Cu1 . . 110.40(10) no
C7 N1 N2 . . 109.1(2) no
C8 N2 N1 . . 119.5(2) no
C8 N2 Cu1 . . 126.80(10) no
N1 N2 Cu1 . . 113.50(10) no
C10 N3 C12 . . 110.0(2) no
C18 N4 C22 . . 116.8(2) no
C6 C1 C2 . . 118.55(19) no
C6 C1 C7 . . 121.78(18) no
C2 C1 C7 . . 119.65(18) no
C3 C2 C1 . . 120.3(2) no
C4 C3 C2 . . 120.6(2) no
C3 C4 C5 . . 119.8(2) no
C6 C5 C4 . . 119.8(2) no
C5 C6 C1 . . 120.9(2) no
O1 C7 N1 . . 124.9(2) no
O1 C7 C1 . . 117.2(2) no
N1 C7 C1 . . 117.8(2) no
N2 C8 C9 . . 132.9(2) no
C10 C9 C8 . . 119.9(2) no
C10 C9 C17 . . 106.7(2) no
C8 C9 C17 . . 133.3(2) no
N3 C10 C9 . . 109.3(2) no
N3 C10 C11 . . 120.5(2) no
C9 C10 C11 . . 130.2(2) no
N3 C12 C13 . . 128.8(2) no
N3 C12 C17 . . 108.3(2) no
C13 C12 C17 . . 122.8(2) no
C14 C13 C12 . . 117.9(2) no
C13 C14 C15 . . 121.0(2) no
C16 C15 C14 . . 121.1(3) no
C15 C16 C17 . . 119.7(2) no
C16 C17 C12 . . 117.5(2) no
C16 C17 C9 . . 136.7(2) no
C12 C17 C9 . . 105.7(2) no
N4 C18 C19 . . 122.6(3) no
C20 C19 C18 . . 118.8(4) no
C21 C20 C19 . . 119.0(3) no
C20 C21 C22 . . 119.1(4) no
N4 C22 C21 . . 123.7(4) no
C10 N3 H3n . . 127(2) no
C12 N3 H3n . . 123(2) no
C3 C2 H2 . . 119.9 no
C1 C2 H2 . . 119.9 no
C4 C3 H3 . . 119.7 no
C2 C3 H3 . . 119.7 no
C3 C4 H4 . . 120.1 no
C5 C4 H4 . . 120.1 no
C6 C5 H5 . . 120.1 no
C4 C5 H5 . . 120.1 no
C5 C6 H6 . . 119.5 no
C1 C6 H6 . . 119.5 no
N2 C8 H8 . . 113.6 no
C9 C8 H8 . . 113.6 no
C10 C11 H11a . . 109.5 no
C10 C11 H11b . . 109.5 no
H11a C11 H11b . . 109.5 no
C10 C11 H11c . . 109.5 no
H11a C11 H11c . . 109.5 no
H11b C11 H11c . . 109.5 no
C14 C13 H13 . . 121.1 no
C12 C13 H13 . . 121.1 no
C13 C14 H14 . . 119.5 no
C15 C14 H14 . . 119.5 no
C16 C15 H15 . . 119.4 no
C14 C15 H15 . . 119.4 no
C15 C16 H16 . . 120.2 no
C17 C16 H16 . . 120.2 no
N4 C18 H18 . . 118.7 no
C19 C18 H18 . . 118.7 no
C20 C19 H19 . . 120.6 no
C18 C19 H19 . . 120.6 no
C21 C20 H20 . . 120.5 no
C19 C20 H20 . . 120.5 no
C20 C21 H21 . . 120.5 no
C22 C21 H21 . . 120.5 no
N4 C22 H22 . . 118.1 no
C21 C22 H22 . . 118.1 no

loop_
_geom_bond_atom_site_label_1
_geom_bond_atom_site_label_2
_geom_bond_site_symmetry_2
_geom_bond_distance
_geom_bond_publ_flag
Cu1 O1 . 1.9130(10) no
Cu1 O1 7_566 1.9130(10) no
Cu1 N2 . 1.944(2) no
Cu1 N2 7_566 1.944(2) no
O1 C7 . 1.296(2) no
N1 C7 . 1.316(2) no
N1 N2 . 1.398(2) no
N2 C8 . 1.298(2) no
N3 C10 . 1.354(3) no
N3 C12 . 1.375(3) no
N4 C18 . 1.313(4) no
N4 C22 . 1.327(4) no
C1 C6 . 1.389(3) no
C1 C2 . 1.390(3) no
C1 C7 . 1.483(3) no
C2 C3 . 1.379(3) no
C3 C4 . 1.374(3) no
C4 C5 . 1.381(4) no
C5 C6 . 1.380(3) no
C8 C9 . 1.438(2) no
C9 C10 . 1.393(3) no
C9 C17 . 1.453(3) no
C10 C11 . 1.488(3) no
C12 C13 . 1.390(3) no
C12 C17 . 1.412(3) no
C13 C14 . 1.357(4) no
C14 C15 . 1.395(4) no
C15 C16 . 1.380(3) no
C16 C17 . 1.390(3) no
C18 C19 . 1.393(4) no
C19 C20 . 1.358(5) no
C20 C21 . 1.338(6) no
C21 C22 . 1.368(4) no
N3 H3n . 0.850(10) no
C2 H2 . 0.93 no
C3 H3 . 0.93 no
C4 H4 . 0.93 no
C5 H5 . 0.93 no
C6 H6 . 0.93 no
C8 H8 . 0.93 no
C11 H11a . 0.96 no
C11 H11b . 0.96 no
C11 H11c . 0.96 no
C13 H13 . 0.93 no
C14 H14 . 0.93 no
C15 H15 . 0.93 no
C16 H16 . 0.93 no
C18 H18 . 0.93 no
C19 H19 . 0.93 no
C20 H20 . 0.93 no
C21 H21 . 0.93 no
C22 H22 . 0.93 no

loop_
_geom_hbond_atom_site_label_D
_geom_hbond_atom_site_label_H
_geom_hbond_atom_site_label_A
_geom_hbond_distance_DH
_geom_hbond_distance_HA
_geom_hbond_distance_DA
_geom_hbond_angle_DHA
_geom_hbond_publ_flag
N3 H3n N4 0.850(10) 2.070(10) 2.910(3) 169(3) yes

loop_
_geom_torsion_atom_site_label_1
_geom_torsion_atom_site_label_2
_geom_torsion_atom_site_label_3
_geom_torsion_atom_site_label_4
_geom_torsion_site_symmetry_1
_geom_torsion_site_symmetry_4
_geom_torsion
_geom_torsion_publ_flag
C7 O1 Cu1 N2 . 7_566 -177.60(10) no
C7 O1 Cu1 N2 . . 2.40(10) no
C7 N1 N2 C8 . . -174.2(2) no
C7 N1 N2 Cu1 . . 0.4(2) no
O1 Cu1 N2 C8 . . 172.5(2) no
O1 Cu1 N2 C8 7_566 . -7.5(2) no
O1 Cu1 N2 N1 . . -1.60(10) no
O1 Cu1 N2 N1 7_566 . 178.40(10) no
C6 C1 C2 C3 . . -0.4(3) no
C7 C1 C2 C3 . . 177.8(2) no
C1 C2 C3 C4 . . 0.3(4) no
C2 C3 C4 C5 . . 0.1(4) no
C3 C4 C5 C6 . . -0.4(4) no
C4 C5 C6 C1 . . 0.3(4) no
C2 C1 C6 C5 . . 0.2(4) no
C7 C1 C6 C5 . . -178.0(2) no
Cu1 O1 C7 N1 . . -3.2(3) no
Cu1 O1 C7 C1 . . 177.20(10) no
N2 N1 C7 O1 . . 1.9(3) no
N2 N1 C7 C1 . . -178.6(2) no
C6 C1 C7 O1 . . -179.6(2) no
C2 C1 C7 O1 . . 2.3(3) no
C6 C1 C7 N1 . . 0.8(3) no
C2 C1 C7 N1 . . -177.3(2) no
N1 N2 C8 C9 . . 4.7(3) no
Cu1 N2 C8 C9 . . -169.2(2) no
N2 C8 C9 C10 . . -163.9(2) no
N2 C8 C9 C17 . . 20.8(4) no
C12 N3 C10 C9 . . 1.9(2) no
C12 N3 C10 C11 . . 180.0(2) no
C8 C9 C10 N3 . . -178.1(2) no
C17 C9 C10 N3 . . -1.7(2) no
C8 C9 C10 C11 . . 4.1(3) no
C17 C9 C10 C11 . . -179.5(2) no
C10 N3 C12 C13 . . 177.0(2) no
C10 N3 C12 C17 . . -1.3(2) no
N3 C12 C13 C14 . . -178.1(3) no
C17 C12 C13 C14 . . -0.1(4) no
C12 C13 C14 C15 . . 0.7(5) no
C13 C14 C15 C16 . . -0.1(5) no
C14 C15 C16 C17 . . -1.1(5) no
C15 C16 C17 C12 . . 1.6(4) no
C15 C16 C17 C9 . . 177.6(3) no
N3 C12 C17 C16 . . 177.3(2) no
C13 C12 C17 C16 . . -1.1(3) no
N3 C12 C17 C9 . . 0.2(2) no
C13 C12 C17 C9 . . -178.2(2) no
C10 C9 C17 C16 . . -175.4(3) no
C8 C9 C17 C16 . . 0.3(4) no
C10 C9 C17 C12 . . 0.9(2) no
C8 C9 C17 C12 . . 176.6(2) no
C22 N4 C18 C19 . . 0.4(4) no
N4 C18 C19 C20 . . 0.3(5) no
C18 C19 C20 C21 . . 0.3(5) no
C19 C20 C21 C22 . . -1.7(5) no
C18 N4 C22 C21 . . -1.9(5) no
C20 C21 C22 N4 . . 2.6(5) no
